data_4105224
loop_
_publ_author_name
'Amit Basak'
'Sanket Das'
'Dibyendu Mallick'
'Eluvathingal D. Jemmis'

_publ_contact_author_address
; Prof. Amit Basak
 Department of Chemistry 
 Indian Institute of Technology
 Kharagpur-721302
 India
;
_publ_contact_author_email amitbasak20@yahoo.co.in
_publ_contact_author_fax 913222-255303
_publ_contact_author_name 'Prof. Amit Basak'
_publ_contact_author_phone 03222-283300
_publ_section_title
;
 Which One Is Preferred: Myers-Saito Cyclization of Ene-Yne-Allene or
 Garratt-Braverman Cyclization of Conjugated Bisallenic Sulfone? A
 Theoretical and Experimental Study
;
_journal_name_full 'Journal of the American Chemical Society'
_journal_page_first 15695
_journal_page_last 15704
_journal_paper_doi 10.1021/ja9023644
_journal_volume 131
_journal_year 2009
_chemical_formula_sum 'C24 H18 O4 S'
_chemical_formula_weight 402.44
_chemical_name_systematic
; 
 ? 
;
_space_group_IT_number 2
_symmetry_cell_setting triclinic
_symmetry_space_group_name_Hall '-P 1'
_symmetry_space_group_name_H-M 'P -1'
_atom_sites_solution_hydrogens geom
_atom_sites_solution_primary direct
_atom_sites_solution_secondary difmap
_audit_creation_method SHELXL-97
_cell_angle_alpha 79.456(9)
_cell_angle_beta 89.201(10)
_cell_angle_gamma 63.883(9)
_cell_formula_units_Z 2
_cell_length_a 9.115(3)
_cell_length_b 9.932(3)
_cell_length_c 12.311(4)
_cell_measurement_temperature 293(2)
_cell_volume 981.0(5)
_computing_structure_refinement 'SHELXL-97 (Sheldrick, 1997)'
_computing_structure_solution 'SHELXS-97 (Sheldrick, 1990)'
_diffrn_ambient_temperature 293(2)
_diffrn_measured_fraction_theta_full 0.976
_diffrn_measured_fraction_theta_max 0.976
_diffrn_radiation_monochromator graphite
_diffrn_radiation_source 'fine-focus sealed tube'
_diffrn_radiation_type MoK\a
_diffrn_radiation_wavelength 0.71073
_diffrn_reflns_av_R_equivalents 0.0751
_diffrn_reflns_av_sigmaI/netI 0.0850
_diffrn_reflns_limit_h_max 11
_diffrn_reflns_limit_h_min -11
_diffrn_reflns_limit_k_max 12
_diffrn_reflns_limit_k_min -12
_diffrn_reflns_limit_l_max 15
_diffrn_reflns_limit_l_min -15
_diffrn_reflns_number 12518
_diffrn_reflns_theta_full 26.50
_diffrn_reflns_theta_max 26.50
_diffrn_reflns_theta_min 1.69
_exptl_absorpt_coefficient_mu 0.194
_exptl_crystal_colour white
_exptl_crystal_density_diffrn 1.362
_exptl_crystal_description block
_exptl_crystal_F_000 420
_exptl_crystal_size_max 0.26
_exptl_crystal_size_mid 0.22
_exptl_crystal_size_min 0.20
_refine_diff_density_max 0.540
_refine_diff_density_min -0.566
_refine_diff_density_rms 0.077
_refine_ls_extinction_method none
_refine_ls_goodness_of_fit_ref 0.985
_refine_ls_hydrogen_treatment constr
_refine_ls_matrix_type full
_refine_ls_number_parameters 272
_refine_ls_number_reflns 3981
_refine_ls_number_restraints 0
_refine_ls_restrained_S_all 0.985
_refine_ls_R_factor_all 0.1465
_refine_ls_R_factor_gt 0.0764
_refine_ls_shift/su_max 0.003
_refine_ls_shift/su_mean 0.000
_refine_ls_structure_factor_coef Fsqd
_refine_ls_weighting_details 'calc w=1/[\s^2^(Fo^2^)+(0.1200P)^2^+0.0000P] where P=(Fo^2^+2Fc^2^)/3'
_refine_ls_weighting_scheme calc
_refine_ls_wR_factor_gt 0.1859
_refine_ls_wR_factor_ref 0.2094
_reflns_number_gt 2177
_reflns_number_total 3981
_reflns_threshold_expression >2sigma(I)
_cod_data_source_file ja9023644_si_001.cif
_cod_data_source_block kk
_cod_database_code 4105224

loop_
_symmetry_equiv_pos_as_xyz
'x, y, z'
'-x, -y, -z'

loop_
_atom_site_label
_atom_site_type_symbol
_atom_site_fract_x
_atom_site_fract_y
_atom_site_fract_z
_atom_site_U_iso_or_equiv
_atom_site_adp_type
_atom_site_occupancy
_atom_site_symmetry_multiplicity
_atom_site_calc_flag
_atom_site_refinement_flags
_atom_site_disorder_assembly
_atom_site_disorder_group
S31 S 0.12236(12) 0.13435(11) 0.32064(8) 0.0458(3) Uani 1 1 d . . .
C10 C 0.1562(4) 0.5135(4) 0.3172(3) 0.0389(8) Uani 1 1 d . . .
C11 C 0.1267(4) 0.3879(4) 0.3409(3) 0.0377(8) Uani 1 1 d . . .
C12 C 0.1593(4) 0.2975(4) 0.4487(3) 0.0377(8) Uani 1 1 d . . .
C13 C 0.2211(4) 0.3341(4) 0.5332(3) 0.0399(8) Uani 1 1 d . . .
H13 H 0.2440 0.2732 0.6037 0.048 Uiso 1 1 calc R . .
C14 C 0.3176(4) 0.5042(4) 0.6005(3) 0.0439(9) Uani 1 1 d . . .
C15 C 0.3490(5) 0.6290(4) 0.5777(3) 0.0495(10) Uani 1 1 d . . .
H15 H 0.3928 0.6544 0.6340 0.059 Uiso 1 1 calc R . .
C16 C 0.3165(5) 0.7183(4) 0.4716(3) 0.0490(10) Uani 1 1 d . . .
H16 H 0.3383 0.8027 0.4580 0.059 Uiso 1 1 calc R . .
C17 C 0.2526(4) 0.6830(4) 0.3872(3) 0.0450(9) Uani 1 1 d . . .
H17 H 0.2326 0.7432 0.3165 0.054 Uiso 1 1 calc R . .
C18 C 0.2168(4) 0.5570(4) 0.4059(3) 0.0371(8) Uani 1 1 d . . .
C19 C 0.2500(4) 0.4641(4) 0.5133(3) 0.0390(8) Uani 1 1 d . . .
C20 C 0.1295(4) 0.6031(4) 0.2018(3) 0.0394(8) Uani 1 1 d . . .
C21 C 0.2439(4) 0.5442(4) 0.1243(3) 0.0438(9) Uani 1 1 d . . .
C22 C 0.2174(5) 0.6291(5) 0.0167(3) 0.0564(11) Uani 1 1 d . . .
H22 H 0.2927 0.5918 -0.0351 0.068 Uiso 1 1 calc R . .
C23 C 0.0824(6) 0.7664(5) -0.0136(3) 0.0653(12) Uani 1 1 d . . .
H23 H 0.0665 0.8213 -0.0858 0.078 Uiso 1 1 calc R . .
C24 C -0.0297(6) 0.8242(5) 0.0611(4) 0.0657(12) Uani 1 1 d . . .
H24 H -0.1215 0.9179 0.0402 0.079 Uiso 1 1 calc R . .
C25 C -0.0048(5) 0.7419(4) 0.1677(3) 0.0576(11) Uani 1 1 d . . .
H25 H -0.0813 0.7815 0.2184 0.069 Uiso 1 1 calc R . .
C30 C 0.3619(5) 0.4069(4) 0.7083(3) 0.0492(10) Uani 1 1 d . . .
C31 C 0.4036(5) 0.3232(5) 0.7967(3) 0.0576(11) Uani 1 1 d . C .
C32 C 0.4654(8) 0.2149(6) 0.9018(4) 0.0852(16) Uani 1 1 d . . .
H32A H 0.4802 0.2688 0.9557 0.102 Uiso 1 1 calc . A 1
H32B H 0.3809 0.1846 0.9265 0.102 Uiso 1 1 calc . B 1
C33 C 0.3831(5) 0.3977(5) 0.1567(3) 0.0476(10) Uani 1 1 d . . .
C34 C 0.4938(5) 0.2737(5) 0.1852(3) 0.0532(10) Uani 1 1 d . . .
C35 C 0.6267(5) 0.1197(5) 0.2221(4) 0.0703(13) Uani 1 1 d . . .
H35A H 0.6346 0.0586 0.1672 0.084 Uiso 1 1 calc . . .
H35B H 0.7294 0.1262 0.2274 0.084 Uiso 1 1 calc . . .
C37 C 0.0623(4) 0.3291(4) 0.2569(3) 0.0448(9) Uani 1 1 d . . .
H37A H 0.1114 0.3365 0.1870 0.054 Uiso 1 1 calc . . .
H37B H -0.0559 0.3856 0.2440 0.054 Uiso 1 1 calc . . .
C38 C 0.1220(4) 0.1630(4) 0.4591(3) 0.0464(9) Uani 1 1 d . . .
H38A H 0.0160 0.1856 0.4881 0.056 Uiso 1 1 calc . . .
H38B H 0.2053 0.0736 0.5071 0.056 Uiso 1 1 calc . . .
O31 O 0.603(2) 0.0888(15) 0.9049(7) 0.155(8) Uani 0.73(3) 1 d P C 1
O31A O 0.499(6) 0.080(3) 0.8887(16) 0.128(12) Uani 0.27(3) 1 d P C 2
O32 O 0.6039(4) 0.0471(4) 0.3242(3) 0.1047(13) Uani 1 1 d . . .
O33 O 0.0043(3) 0.0833(3) 0.2978(2) 0.0656(8) Uani 1 1 d . . .
O34 O 0.2895(3) 0.0441(3) 0.2968(2) 0.0591(7) Uani 1 1 d . . .

loop_
_atom_site_aniso_label
_atom_site_aniso_U_11
_atom_site_aniso_U_22
_atom_site_aniso_U_33
_atom_site_aniso_U_23
_atom_site_aniso_U_13
_atom_site_aniso_U_12
S31 0.0526(6) 0.0432(5) 0.0408(6) -0.0124(4) 0.0005(4) -0.0190(5)
C10 0.043(2) 0.0362(19) 0.0281(18) -0.0078(15) 0.0061(15) -0.0090(16)
C11 0.043(2) 0.0356(18) 0.0291(18) -0.0104(15) 0.0032(15) -0.0111(16)
C12 0.039(2) 0.0376(19) 0.0319(18) -0.0098(15) 0.0067(15) -0.0117(16)
C13 0.048(2) 0.041(2) 0.0244(17) -0.0036(15) 0.0011(15) -0.0158(17)
C14 0.049(2) 0.044(2) 0.0325(19) -0.0144(16) 0.0042(16) -0.0124(18)
C15 0.055(2) 0.045(2) 0.045(2) -0.0177(18) -0.0002(18) -0.0158(19)
C16 0.053(2) 0.038(2) 0.054(2) -0.0147(18) 0.0055(19) -0.0158(18)
C17 0.056(2) 0.0355(19) 0.037(2) -0.0100(16) 0.0086(17) -0.0144(18)
C18 0.0366(19) 0.0354(18) 0.0318(18) -0.0104(15) 0.0052(14) -0.0078(15)
C19 0.040(2) 0.0383(19) 0.0314(18) -0.0106(15) 0.0043(15) -0.0096(16)
C20 0.047(2) 0.0368(19) 0.0300(18) -0.0042(15) -0.0013(15) -0.0159(17)
C21 0.055(2) 0.042(2) 0.0288(18) -0.0066(16) 0.0000(16) -0.0165(18)
C22 0.078(3) 0.064(3) 0.032(2) -0.0088(19) 0.009(2) -0.035(2)
C23 0.099(4) 0.060(3) 0.032(2) 0.005(2) -0.010(2) -0.037(3)
C24 0.079(3) 0.048(2) 0.047(3) 0.005(2) -0.010(2) -0.013(2)
C25 0.062(3) 0.047(2) 0.046(2) -0.0035(19) 0.006(2) -0.011(2)
C30 0.053(2) 0.052(2) 0.043(2) -0.024(2) 0.0074(18) -0.0181(19)
C31 0.079(3) 0.056(3) 0.035(2) -0.014(2) 0.000(2) -0.026(2)
C32 0.123(5) 0.075(3) 0.045(3) -0.013(3) -0.005(3) -0.032(4)
C33 0.054(2) 0.059(3) 0.0301(19) -0.0192(18) 0.0103(18) -0.022(2)
C34 0.053(2) 0.064(3) 0.043(2) -0.022(2) 0.0054(19) -0.022(2)
C35 0.063(3) 0.057(3) 0.077(3) -0.019(2) 0.002(2) -0.012(2)
C37 0.051(2) 0.043(2) 0.035(2) -0.0079(16) -0.0022(16) -0.0160(18)
C38 0.055(2) 0.044(2) 0.041(2) -0.0120(17) 0.0068(18) -0.0213(18)
O31 0.154(11) 0.121(7) 0.066(4) -0.003(5) -0.022(5) 0.046(6)
O31A 0.23(3) 0.079(14) 0.079(11) 0.035(9) -0.087(15) -0.091(17)
O32 0.088(3) 0.085(3) 0.110(3) 0.029(2) -0.024(2) -0.028(2)
O33 0.080(2) 0.073(2) 0.0600(19) -0.0131(15) -0.0062(15) -0.0486(18)
O34 0.0575(17) 0.0511(16) 0.0595(18) -0.0185(14) 0.0096(14) -0.0132(13)

loop_
_atom_type_symbol
_atom_type_description
_atom_type_scat_dispersion_real
_atom_type_scat_dispersion_imag
_atom_type_scat_source
C C 0.0033 0.0016 'International Tables Vol C Tables 4.2.6.8 and 6.1.1.4'
H H 0.0000 0.0000 'International Tables Vol C Tables 4.2.6.8 and 6.1.1.4'
O O 0.0106 0.0060 'International Tables Vol C Tables 4.2.6.8 and 6.1.1.4'
S S 0.1246 0.1234 'International Tables Vol C Tables 4.2.6.8 and 6.1.1.4'

loop_
_geom_angle_atom_site_label_1
_geom_angle_atom_site_label_2
_geom_angle_atom_site_label_3
_geom_angle
O33 S31 O34 117.25(18)
O33 S31 C38 112.07(17)
O34 S31 C38 108.78(17)
O33 S31 C37 112.61(18)
O34 S31 C37 108.38(17)
C38 S31 C37 95.56(16)
C11 C10 C18 118.8(3)
C11 C10 C20 121.2(3)
C18 C10 C20 120.1(3)
C10 C11 C12 121.7(3)
C10 C11 C37 124.7(3)
C12 C11 C37 113.5(3)
C13 C12 C11 120.4(3)
C13 C12 C38 125.1(3)
C11 C12 C38 114.4(3)
C12 C13 C19 119.9(3)
C15 C14 C30 120.6(3)
C15 C14 C19 119.7(3)
C30 C14 C19 119.6(3)
C14 C15 C16 121.1(4)
C17 C16 C15 120.6(4)
C16 C17 C18 120.8(3)
C17 C18 C19 119.4(3)
C17 C18 C10 121.8(3)
C19 C18 C10 118.7(3)
C13 C19 C18 120.5(3)
C13 C19 C14 121.1(3)
C18 C19 C14 118.4(3)
C25 C20 C21 118.4(3)
C25 C20 C10 122.2(3)
C21 C20 C10 119.4(3)
C22 C21 C20 118.9(3)
C22 C21 C33 121.6(3)
C20 C21 C33 119.6(3)
C23 C22 C21 120.8(4)
C22 C23 C24 120.7(4)
C23 C24 C25 119.1(4)
C20 C25 C24 122.1(4)
C31 C30 C14 177.8(4)
C30 C31 C32 176.1(5)
O31A C32 O31 46.2(13)
O31A C32 C31 110.3(10)
O31 C32 C31 118.4(5)
C34 C33 C21 177.1(4)
C33 C34 C35 178.3(5)
O32 C35 C34 112.7(4)
C11 C37 S31 103.3(2)
C12 C38 S31 103.4(2)

loop_
_geom_bond_atom_site_label_1
_geom_bond_atom_site_label_2
_geom_bond_distance
S31 O33 1.427(3)
S31 O34 1.446(3)
S31 C38 1.778(4)
S31 C37 1.784(4)
C10 C11 1.369(5)
C10 C18 1.444(5)
C10 C20 1.491(4)
C11 C12 1.412(5)
C11 C37 1.515(5)
C12 C13 1.367(5)
C12 C38 1.501(5)
C13 C19 1.407(5)
C14 C15 1.372(5)
C14 C30 1.436(5)
C14 C19 1.442(5)
C15 C16 1.390(5)
C16 C17 1.368(5)
C17 C18 1.407(5)
C18 C19 1.418(5)
C20 C25 1.376(5)
C20 C21 1.407(5)
C21 C22 1.394(5)
C21 C33 1.436(5)
C22 C23 1.364(5)
C23 C24 1.368(6)
C24 C25 1.376(5)
C30 C31 1.192(5)
C31 C32 1.459(6)
C32 O31A 1.27(2)
C32 O31 1.322(8)
C33 C34 1.190(5)
C34 C35 1.464(6)
C35 O32 1.392(6)
